data_1513597
loop_
_publ_author_name
'Pradhan, Koyel'
'Paul, Sanjay'
'Das, Asish R.'

_publ_section_title
;
 Magnetically retrievable nano crystalline CuFe2O4 catalyzed
 multi-component reaction: a facile and efficient synthesis of
 functionalized dihydropyrano[2,3-c]pyrazole, pyrano[3,2-c]coumarin and
 4H-chromene derivatives in aqueous media
;
_journal_issue 3
_journal_name_full 'Catalysis Science &amp; Technology'
_journal_page_first 822
_journal_paper_doi 10.1039/c3cy00901g
_journal_volume 4
_journal_year 2014
_chemical_formula_sum 'C13 H14 N4 O5'
_chemical_formula_weight 306.2774
_chemical_name_systematic
;
 ?
;
_space_group_IT_number 2
_symmetry_space_group_name_Hall '-P 1'
_symmetry_space_group_name_H-M 'P -1'
_atom_sites_solution_hydrogens geom
_atom_sites_solution_primary direct
_atom_sites_solution_secondary difmap
_audit_creation_method SHELXL-97
_cell_angle_alpha 69.34(2)
_cell_angle_beta 89.43(2)
_cell_angle_gamma 80.99(2)
_cell_formula_units_Z 2
_cell_length_a 8.964(4)
_cell_length_b 9.189(4)
_cell_length_c 11.432(5)
_cell_measurement_temperature 293(2)
_cell_volume 869.2(7)
_computing_structure_refinement 'SHELXL-97 (Sheldrick, 1997)'
_diffrn_ambient_temperature 293(2)
_diffrn_measured_fraction_theta_full 1.126
_diffrn_measured_fraction_theta_max 0.939
_diffrn_radiation_monochromator graphite
_diffrn_radiation_source 'fine-focus sealed tube'
_diffrn_radiation_type MoK\a
_diffrn_radiation_wavelength 0.71073
_diffrn_reflns_av_R_equivalents 0.0827
_diffrn_reflns_av_sigmaI/netI 0.1175
_diffrn_reflns_limit_h_max 11
_diffrn_reflns_limit_h_min -11
_diffrn_reflns_limit_k_max 12
_diffrn_reflns_limit_k_min -11
_diffrn_reflns_limit_l_max 14
_diffrn_reflns_limit_l_min -14
_diffrn_reflns_number 7532
_diffrn_reflns_theta_full 27.89
_diffrn_reflns_theta_max 27.89
_diffrn_reflns_theta_min 1.91
_exptl_absorpt_coefficient_mu 0.092
_exptl_crystal_density_diffrn 1.170
_exptl_crystal_density_method 'not measured'
_exptl_crystal_F_000 320
_refine_diff_density_max 0.427
_refine_diff_density_min -0.428
_refine_diff_density_rms 0.094
_refine_ls_extinction_method none
_refine_ls_goodness_of_fit_ref 1.055
_refine_ls_hydrogen_treatment mixed
_refine_ls_matrix_type full
_refine_ls_number_parameters 244
_refine_ls_number_reflns 3903
_refine_ls_number_restraints 0
_refine_ls_restrained_S_all 1.055
_refine_ls_R_factor_all 0.1578
_refine_ls_R_factor_gt 0.0986
_refine_ls_shift/su_max 0.002
_refine_ls_shift/su_mean 0.000
_refine_ls_structure_factor_coef Fsqd
_refine_ls_weighting_details 'calc w=1/[\s^2^(Fo^2^)+(0.2000P)^2^+0.0000P] where P=(Fo^2^+2Fc^2^)/3'
_refine_ls_weighting_scheme calc
_refine_ls_wR_factor_gt 0.2769
_refine_ls_wR_factor_ref 0.3321
_reflns_number_gt 2042
_reflns_number_total 3903
_reflns_threshold_expression >2sigma(I)
_cod_data_source_file c3cy00901g.txt
_cod_data_source_block heme6_0m
_cod_database_code 1513597

loop_
_symmetry_equiv_pos_as_xyz
'x, y, z'
'-x, -y, -z'

loop_
_atom_site_label
_atom_site_type_symbol
_atom_site_fract_x
_atom_site_fract_y
_atom_site_fract_z
_atom_site_U_iso_or_equiv
_atom_site_adp_type
_atom_site_occupancy
_atom_site_symmetry_multiplicity
_atom_site_calc_flag
_atom_site_refinement_flags
O1 O 0.5733(3) 0.4313(3) 0.13679(19) 0.0569(7) Uani 1 1 d .
O4 O 0.7063(4) 0.5454(4) 0.4032(3) 0.0882(10) Uani 1 1 d .
N3 N 0.8567(4) 0.6396(3) 0.0316(2) 0.0523(8) Uani 1 1 d .
C1 C 0.8199(4) 0.3404(4) 0.3366(3) 0.0473(8) Uani 1 1 d .
O3 O 0.9199(4) 0.0061(4) 0.3181(3) 0.0807(10) Uani 1 1 d .
N4 N 0.4428(4) 0.2517(4) 0.2485(3) 0.0608(9) Uani 1 1 d .
C5 C 0.8210(4) 0.4592(3) 0.2072(3) 0.0454(8) Uani 1 1 d .
C2 C 0.6801(4) 0.2645(3) 0.3412(2) 0.0456(8) Uani 1 1 d .
C7 C 1.0749(5) 0.5721(4) 0.1831(3) 0.0599(10) Uani 1 1 d .
H7A H 1.1129 0.6516 0.1154 0.090 Uiso 1 1 calc R
H7B H 1.1419 0.4735 0.2022 0.090 Uiso 1 1 calc R
H7C H 1.0688 0.6022 0.2555 0.090 Uiso 1 1 calc R
N2 N 0.7197(4) 0.6067(3) 0.0113(2) 0.0560(8) Uani 1 1 d .
C12 C 0.9655(5) 0.2164(4) 0.3714(3) 0.0611(10) Uani 1 1 d .
H12A H 1.0517 0.2688 0.3705 0.073 Uiso 1 1 calc R
H12B H 0.9599 0.1424 0.4557 0.073 Uiso 1 1 calc R
C8 C 0.6655(4) 0.1357(4) 0.4505(3) 0.0542(9) Uani 1 1 d .
C6 C 0.9224(4) 0.5550(4) 0.1461(3) 0.0479(8) Uani 1 1 d .
N6 N 0.6564(4) 0.0318(4) 0.5416(3) 0.0774(12) Uani 1 1 d .
C3 C 0.5686(4) 0.3106(4) 0.2475(3) 0.0478(8) Uani 1 1 d .
C10 C 0.8073(5) 0.4189(4) 0.4343(3) 0.0579(10) Uani 1 1 d .
O5 O 0.8763(8) 0.3717(6) 0.5308(4) 0.153(2) Uani 1 1 d .
C4 C 0.7009(4) 0.4967(4) 0.1189(3) 0.0478(8) Uani 1 1 d .
O2 O 1.0622(7) 0.1664(4) 0.1949(4) 0.143(2) Uani 1 1 d .
C13 C 0.9885(5) 0.1296(4) 0.2848(3) 0.0703(12) Uani 1 1 d .
C11 C 0.6771(8) 0.6268(8) 0.4887(5) 0.1031(18) Uani 1 1 d .
H11A H 0.5999 0.7172 0.4526 0.155 Uiso 1 1 calc R
H11B H 0.7679 0.6605 0.5057 0.155 Uiso 1 1 calc R
H11C H 0.6437 0.5577 0.5652 0.155 Uiso 1 1 calc R
C14 C 0.9304(12) -0.0807(8) 0.2353(6) 0.137(3) Uani 1 1 d .
H14A H 0.8773 -0.1685 0.2682 0.206 Uiso 1 1 calc R
H14B H 1.0348 -0.1186 0.2277 0.206 Uiso 1 1 calc R
H14C H 0.8862 -0.0133 0.1545 0.206 Uiso 1 1 calc R
C96 C 0.4135(17) -0.1877(17) 0.1863(15) 0.202(6) Uani 1 1 d .
C92 C 0.317(4) -0.115(3) 0.033(3) 0.324(15) Uani 1 1 d .
C94 C 0.5000 0.0000 0.0000 0.098(2) Uani 1 2 d S
C95 C 0.489(4) -0.084(2) 0.093(2) 0.327(17) Uani 1 1 d .
H909 H 0.895(4) 0.712(4) -0.025(3) 0.043(8) Uiso 1 1 d .
H4A H 0.424(4) 0.178(4) 0.307(3) 0.038(8) Uiso 1 1 d .
H4B H 0.390(5) 0.284(6) 0.170(5) 0.079(13) Uiso 1 1 d .

loop_
_atom_site_aniso_label
_atom_site_aniso_U_11
_atom_site_aniso_U_22
_atom_site_aniso_U_33
_atom_site_aniso_U_23
_atom_site_aniso_U_13
_atom_site_aniso_U_12
O1 0.0665(16) 0.0495(13) 0.0347(11) 0.0132(10) -0.0126(9) -0.0171(12)
O4 0.099(2) 0.096(2) 0.0701(18) -0.0485(17) -0.0241(16) 0.0301(19)
N3 0.071(2) 0.0408(14) 0.0367(13) 0.0002(11) 0.0018(12) -0.0165(14)
C1 0.059(2) 0.0363(15) 0.0345(14) 0.0005(12) -0.0040(12) -0.0027(14)
O3 0.107(3) 0.0605(17) 0.0653(17) -0.0167(14) 0.0149(16) -0.0003(17)
N4 0.070(2) 0.0563(17) 0.0387(14) 0.0079(13) -0.0086(13) -0.0191(16)
C5 0.060(2) 0.0331(14) 0.0332(14) -0.0018(11) -0.0017(12) -0.0020(13)
C2 0.059(2) 0.0359(15) 0.0303(13) 0.0014(11) -0.0037(12) -0.0040(14)
C7 0.070(2) 0.0487(19) 0.058(2) -0.0151(16) 0.0015(16) -0.0112(17)
N2 0.074(2) 0.0495(15) 0.0350(13) 0.0014(11) -0.0046(12) -0.0197(15)
C12 0.064(2) 0.0456(18) 0.0493(18) 0.0085(15) -0.0088(15) 0.0021(16)
C8 0.063(2) 0.0490(18) 0.0380(16) 0.0017(14) -0.0048(13) -0.0115(16)
C6 0.065(2) 0.0363(15) 0.0355(14) -0.0071(12) 0.0002(13) -0.0025(14)
N6 0.082(2) 0.074(2) 0.0478(16) 0.0182(16) -0.0080(14) -0.0231(19)
C3 0.062(2) 0.0359(15) 0.0319(14) 0.0043(12) -0.0022(12) -0.0062(14)
C10 0.078(3) 0.0491(18) 0.0394(16) -0.0072(14) -0.0064(15) -0.0088(18)
O5 0.232(6) 0.123(3) 0.088(3) -0.057(3) -0.094(3) 0.065(3)
C4 0.064(2) 0.0355(15) 0.0322(13) 0.0022(11) -0.0036(12) -0.0060(14)
O2 0.216(5) 0.068(2) 0.099(3) 0.0108(19) 0.094(3) 0.007(3)
C13 0.091(3) 0.0447(19) 0.0444(18) 0.0099(15) 0.0101(17) 0.0169(19)
C11 0.119(5) 0.114(4) 0.093(4) -0.068(3) -0.005(3) 0.007(4)
C14 0.232(9) 0.081(4) 0.093(4) -0.043(3) -0.005(5) 0.023(5)
C96 0.198(12) 0.177(11) 0.224(14) -0.052(10) 0.055(10) -0.055(11)
C92 0.44(4) 0.23(2) 0.30(3) -0.062(18) 0.16(3) -0.15(3)
C94 0.094(5) 0.080(5) 0.111(6) -0.023(5) -0.005(5) -0.012(4)
C95 0.55(5) 0.133(12) 0.29(2) -0.080(14) 0.18(3) -0.019(19)

loop_
_atom_type_symbol
_atom_type_description
_atom_type_scat_dispersion_real
_atom_type_scat_dispersion_imag
_atom_type_scat_source
C C 0.0033 0.0016 'International Tables Vol C Tables 4.2.6.8 and 6.1.1.4'
H H 0.0000 0.0000 'International Tables Vol C Tables 4.2.6.8 and 6.1.1.4'
N N 0.0061 0.0033 'International Tables Vol C Tables 4.2.6.8 and 6.1.1.4'
O O 0.0106 0.0060 'International Tables Vol C Tables 4.2.6.8 and 6.1.1.4'

loop_
_geom_angle_atom_site_label_1
_geom_angle_atom_site_label_2
_geom_angle_atom_site_label_3
_geom_angle
_geom_angle_site_symmetry_3
C4 O1 C3 116.1(2) .
C10 O4 C11 119.3(4) .
C6 N3 N2 114.8(3) .
C5 C1 C2 106.9(2) .
C5 C1 C10 111.3(3) .
C2 C1 C10 107.8(3) .
C5 C1 C12 112.1(3) .
C2 C1 C12 111.6(3) .
C10 C1 C12 107.1(3) .
C13 O3 C14 116.1(4) .
C6 C5 C4 104.1(3) .
C6 C5 C1 133.5(3) .
C4 C5 C1 122.4(3) .
C3 C2 C8 118.0(3) .
C3 C2 C1 125.4(2) .
C8 C2 C1 116.5(3) .
C4 N2 N3 101.9(3) .
C13 C12 C1 112.2(3) .
N6 C8 C2 178.1(4) .
N3 C6 C5 105.2(3) .
N3 C6 C7 122.0(3) .
C5 C6 C7 132.7(3) .
N4 C3 O1 109.5(3) .
N4 C3 C2 127.7(3) .
O1 C3 C2 122.8(3) .
O5 C10 O4 121.1(4) .
O5 C10 C1 125.6(4) .
O4 C10 C1 113.2(3) .
N2 C4 O1 120.3(3) .
N2 C4 C5 114.0(3) .
O1 C4 C5 125.7(2) .
O2 C13 O3 123.6(5) .
O2 C13 C12 123.8(5) .
O3 C13 C12 112.5(3) .
C95 C96 C92 66.4(17) .
C95 C92 C96 46.0(13) .
C95 C94 C95 180(4) 2_655
C94 C95 C96 154(4) .
C94 C95 C92 87(3) .
C96 C95 C92 67.6(17) .

loop_
_geom_bond_atom_site_label_1
_geom_bond_atom_site_label_2
_geom_bond_distance
_geom_bond_site_symmetry_2
O1 C4 1.355(4) .
O1 C3 1.362(3) .
O4 C10 1.297(5) .
O4 C11 1.425(6) .
N3 C6 1.348(4) .
N3 N2 1.351(4) .
C1 C5 1.499(4) .
C1 C2 1.518(5) .
C1 C10 1.523(5) .
C1 C12 1.545(5) .
O3 C13 1.312(5) .
O3 C14 1.431(7) .
N4 C3 1.323(5) .
C5 C6 1.376(4) .
C5 C4 1.398(5) .
C2 C3 1.376(5) .
C2 C8 1.408(4) .
C7 C6 1.483(6) .
N2 C4 1.317(4) .
C12 C13 1.470(6) .
C8 N6 1.150(4) .
C10 O5 1.175(5) .
O2 C13 1.191(5) .
C96 C95 1.41(2) .
C96 C92 1.81(4) .
C92 C95 1.79(5) .
C94 C95 1.08(2) .
C94 C95 1.08(2) 2_655
